data_7124958
loop_
_publ_author_name
'Huo, Congde'
'Dong, Jie'
'Su, Yingpeng'
'Tang, Jing'
'Chen, Fengjuan'

_publ_section_title
;
 Iron-catalyzed oxidative sp<sup>3</sup> carbon-hydrogen bond
 functionalization of 3,4-dihydro-1,4-benzoxazin-2-ones.
;
_journal_issue 91
_journal_name_full 'Chemical communications (Cambridge, England)'
_journal_page_first 13341
_journal_page_last 13344
_journal_paper_doi 10.1039/c6cc05885j
_journal_volume 52
_journal_year 2016
_chemical_formula_moiety 'C24 H20 N2 O2'
_chemical_formula_sum 'C24 H20 N2 O2'
_chemical_formula_weight 368.42
_chemical_name_systematic 4-benzyl-3-(2-methyl-1H-indol-3-yl)-3,4-dihydro-2H-benzo[b][1,4]oxazin-2-one
_space_group_crystal_system monoclinic
_space_group_IT_number 14
_space_group_name_Hall '-P 2ybc'
_space_group_name_H-M_alt 'P 1 21/c 1'
_atom_sites_solution_hydrogens geom
_atom_sites_solution_primary direct
_atom_sites_solution_secondary difmap
_audit_creation_date 2016-04-19
_audit_creation_method
;
Olex2 1.2
(compiled 2016.02.19 svn.r3266 for OlexSys, GUI svn.r5155)
;
_audit_update_record
;
2016-05-08 deposited with the CCDC.
2016-09-09 downloaded from the CCDC.
;
_cell_angle_alpha 90.00
_cell_angle_beta 92.484(6)
_cell_angle_gamma 90.00
_cell_formula_units_Z 4
_cell_length_a 10.3006(8)
_cell_length_b 17.4826(16)
_cell_length_c 10.8631(7)
_cell_measurement_reflns_used 685
_cell_measurement_temperature 294.59(10)
_cell_measurement_theta_max 20.2120
_cell_measurement_theta_min 3.9210
_cell_volume 1954.4(3)
_computing_cell_refinement
;
CrysAlisPro, Agilent Technologies,
Version 1.171.37.35 (release 13-08-2014 CrysAlis171 .NET)
(compiled Aug 13 2014,18:06:01)
;
_computing_data_collection
;
CrysAlisPro, Agilent Technologies,
Version 1.171.37.35 (release 13-08-2014 CrysAlis171 .NET)
(compiled Aug 13 2014,18:06:01)
;
_computing_data_reduction
;
CrysAlisPro, Agilent Technologies,
Version 1.171.37.35 (release 13-08-2014 CrysAlis171 .NET)
(compiled Aug 13 2014,18:06:01)
;
_computing_molecular_graphics 'Olex2 (Dolomanov et al., 2009)'
_computing_publication_material 'Olex2 (Dolomanov et al., 2009)'
_computing_structure_refinement 'ShelXL (Sheldrick, 2015)'
_computing_structure_solution 'ShelXS (Sheldrick, 2008)'
_diffrn_ambient_environment air
_diffrn_ambient_temperature 294.59(10)
_diffrn_detector 'CCD plate'
_diffrn_detector_area_resol_mean 16.0733
_diffrn_detector_type Eos
_diffrn_measured_fraction_theta_full 0.997
_diffrn_measured_fraction_theta_max 0.997
_diffrn_measurement_details
;
#__ type_ start__ end____ width___ exp.time_
  1 omega   54.00   85.50   1.5000    6.0000
omega____ theta____ kappa____ phi______ frames
    -       20.8979  178.0000  120.0000 21

#__ type_ start__ end____ width___ exp.time_
  2 omega  -23.00   94.00   1.5000    6.0000
omega____ theta____ kappa____ phi______ frames
    -       20.8979   19.0000  -90.0000 78

#__ type_ start__ end____ width___ exp.time_
  3 omega  -34.00   42.50   1.5000    6.0000
omega____ theta____ kappa____ phi______ frames
    -       20.8979  -77.0000   90.0000 51
;
_diffrn_measurement_device 'four-circle diffractometer'
_diffrn_measurement_device_type 'SuperNova, Dual, Cu at zero, Eos'
_diffrn_measurement_method '\w scans'
_diffrn_orient_matrix_UB_11 0.0674933000
_diffrn_orient_matrix_UB_12 -0.0049027000
_diffrn_orient_matrix_UB_13 -0.0079938000
_diffrn_orient_matrix_UB_21 -0.0127573000
_diffrn_orient_matrix_UB_22 -0.0350249000
_diffrn_orient_matrix_UB_23 -0.0311680000
_diffrn_orient_matrix_UB_31 -0.0059238000
_diffrn_orient_matrix_UB_32 0.0198860000
_diffrn_orient_matrix_UB_33 -0.0568618000
_diffrn_radiation_monochromator mirror
_diffrn_radiation_probe x-ray
_diffrn_radiation_type MoK\a
_diffrn_radiation_wavelength 0.71073
_diffrn_reflns_av_R_equivalents 0.0559
_diffrn_reflns_av_unetI/netI 0.1137
_diffrn_reflns_limit_h_max 12
_diffrn_reflns_limit_h_min -10
_diffrn_reflns_limit_k_max 12
_diffrn_reflns_limit_k_min -21
_diffrn_reflns_limit_l_max 10
_diffrn_reflns_limit_l_min -13
_diffrn_reflns_number 7795
_diffrn_reflns_theta_full 26.01
_diffrn_reflns_theta_max 26.01
_diffrn_reflns_theta_min 3.54
_diffrn_source 'SuperNova (Mo) X-ray Source'
_exptl_absorpt_coefficient_mu 0.080
_exptl_absorpt_correction_T_max 1.00000
_exptl_absorpt_correction_T_min 0.82667
_exptl_absorpt_correction_type multi-scan
_exptl_absorpt_process_details
;
CrysAlisPro, Agilent Technologies,
Version 1.171.37.35 (release 13-08-2014 CrysAlis171 .NET)
(compiled Aug 13 2014,18:06:01)
Empirical absorption correction using spherical harmonics,
 implemented in SCALE3 ABSPACK scaling algorithm.
;
_exptl_crystal_colour 'clear light colourless'
_exptl_crystal_colour_lustre clear
_exptl_crystal_colour_modifier light
_exptl_crystal_colour_primary colourless
_exptl_crystal_density_diffrn 1.252
_exptl_crystal_density_method 'not measured'
_exptl_crystal_description block
_exptl_crystal_F_000 776
_exptl_crystal_size_max 0.25
_exptl_crystal_size_mid 0.24
_exptl_crystal_size_min 0.12
_refine_diff_density_max 0.159
_refine_diff_density_min -0.165
_refine_diff_density_rms 0.040
_refine_ls_extinction_coef 0.0050(11)
_refine_ls_extinction_expression Fc^*^=kFc[1+0.001xFc^2^\l^3^/sin(2\q)]^-1/4^
_refine_ls_extinction_method SHELXL
_refine_ls_goodness_of_fit_ref 1.010
_refine_ls_hydrogen_treatment constr
_refine_ls_matrix_type full
_refine_ls_number_parameters 255
_refine_ls_number_reflns 3844
_refine_ls_number_restraints 0
_refine_ls_restrained_S_all 1.010
_refine_ls_R_factor_all 0.1924
_refine_ls_R_factor_gt 0.0741
_refine_ls_shift/su_max 0.000
_refine_ls_shift/su_mean 0.000
_refine_ls_structure_factor_coef Fsqd
_refine_ls_weighting_details 'calc w=1/[\s^2^(Fo^2^)+(0.0578P)^2^+0.0000P] where P=(Fo^2^+2Fc^2^)/3'
_refine_ls_weighting_scheme calc
_refine_ls_wR_factor_gt 0.1469
_refine_ls_wR_factor_ref 0.2135
_reflns_number_gt 1498
_reflns_number_total 3844
_reflns_threshold_expression >2sigma(I)
_cod_data_source_file c6cc05885j2.cif
_cod_data_source_block dongjie_a174
_cod_database_code 7124958
_reflns_odcompleteness_completeness 99.71
_reflns_odcompleteness_iscentric 1
_reflns_odcompleteness_theta 26.32
_olex2_refinement_description
;
1. Fixed Uiso
 At 1.2 times of:
  All C(H) groups, All C(H,H) groups, All N(H) groups
 At 1.5 times of:
  All C(H,H,H) groups
2.a Ternary CH refined with riding coordinates:
 C10(H10)
2.b Secondary CH2 refined with riding coordinates:
 C18(H18A,H18B)
2.c Aromatic/amide H refined with riding coordinates:
 N1(H1), C2(H2), C3(H3), C4(H4), C5(H5), C13(H13), C14(H14), C15(H15),
 C16(H16), C20(H20), C21(H21), C22(H22), C23(H23), C24(H24)
2.d Idealised Me refined as rotating group:
 C9(H9A,H9B,H9C)
;
_olex2_date_sample_data_collection 2016-04-19
_olex2_submission_special_instructions 'No special instructions were received'

loop_
_space_group_symop_id
_space_group_symop_operation_xyz
1 'x, y, z'
2 '-x, y+1/2, -z+1/2'
3 '-x, -y, -z'
4 'x, -y-1/2, z-1/2'

loop_
_atom_site_label
_atom_site_type_symbol
_atom_site_fract_x
_atom_site_fract_y
_atom_site_fract_z
_atom_site_U_iso_or_equiv
_atom_site_adp_type
_atom_site_occupancy
_atom_site_calc_flag
_atom_site_refinement_flags_posn
O1 O 0.5061(3) 0.05515(16) 0.8012(2) 0.0748(9) Uani 1 d .
O2 O 0.6503(3) 0.01137(16) 0.9364(2) 0.0730(8) Uani 1 d .
N1 N 0.5616(5) -0.10001(19) 0.4662(3) 0.0896(13) Uani 1 d .
H1 H 0.5299 -0.1032 0.3918 0.107 Uiso 1 calc R
N2 N 0.5748(3) -0.13824(18) 0.8897(3) 0.0581(9) Uani 1 d .
C1 C 0.6913(6) -0.0989(2) 0.4986(4) 0.0810(14) Uani 1 d .
C2 C 0.7983(8) -0.1016(3) 0.4250(5) 0.114(2) Uani 1 d .
H2 H 0.7878 -0.1049 0.3397 0.136 Uiso 1 calc R
C3 C 0.9175(8) -0.0993(4) 0.4806(7) 0.134(3) Uani 1 d .
H3 H 0.9905 -0.1012 0.4332 0.161 Uiso 1 calc R
C4 C 0.9333(5) -0.0940(3) 0.6096(5) 0.119(2) Uani 1 d .
H4 H 1.0167 -0.0923 0.6459 0.143 Uiso 1 calc R
C5 C 0.8278(5) -0.0913(3) 0.6831(4) 0.0854(14) Uani 1 d .
H5 H 0.8394 -0.0882 0.7683 0.102 Uiso 1 calc R
C6 C 0.7036(5) -0.0932(2) 0.6277(3) 0.0665(11) Uani 1 d .
C7 C 0.5730(4) -0.0910(2) 0.6702(3) 0.0573(10) Uani 1 d .
C8 C 0.4891(5) -0.0953(2) 0.5692(3) 0.0676(12) Uani 1 d .
C9 C 0.3434(4) -0.0962(2) 0.5571(3) 0.0872(15) Uani 1 d .
H9A H 0.3141 -0.1466 0.5346 0.131 Uiso 1 calc GR
H9B H 0.3145 -0.0604 0.4947 0.131 Uiso 1 calc GR
H9C H 0.3084 -0.0820 0.6344 0.131 Uiso 1 calc GR
C10 C 0.5313(3) -0.0801(2) 0.8001(3) 0.0510(10) Uani 1 d .
H10 H 0.4364 -0.0841 0.7951 0.061 Uiso 1 calc R
C11 C 0.5593(4) -0.0001(3) 0.8438(3) 0.0574(10) Uani 1 d .
C12 C 0.7249(4) -0.0497(3) 0.9843(3) 0.0601(11) Uani 1 d .
C13 C 0.8323(4) -0.0299(3) 1.0556(3) 0.0780(13) Uani 1 d .
H13 H 0.8530 0.0213 1.0692 0.094 Uiso 1 calc R
C14 C 0.9099(4) -0.0874(4) 1.1073(4) 0.0889(16) Uani 1 d .
H14 H 0.9832 -0.0754 1.1564 0.107 Uiso 1 calc R
C15 C 0.8769(4) -0.1622(4) 1.0851(4) 0.0898(16) Uani 1 d .
H15 H 0.9285 -0.2009 1.1197 0.108 Uiso 1 calc R
C16 C 0.7684(4) -0.1811(3) 1.0120(3) 0.0724(12) Uani 1 d .
H16 H 0.7485 -0.2323 0.9975 0.087 Uiso 1 calc R
C17 C 0.6886(3) -0.1244(3) 0.9597(3) 0.0556(10) Uani 1 d .
C18 C 0.5367(4) -0.2161(2) 0.8596(3) 0.0712(12) Uani 1 d .
H18A H 0.5694 -0.2498 0.9247 0.085 Uiso 1 calc R
H18B H 0.5768 -0.2311 0.7841 0.085 Uiso 1 calc R
C19 C 0.3917(4) -0.2263(2) 0.8434(3) 0.0578(11) Uani 1 d .
C20 C 0.3067(4) -0.1891(3) 0.9166(3) 0.0759(13) Uani 1 d .
H20 H 0.3385 -0.1549 0.9762 0.091 Uiso 1 calc R
C21 C 0.1740(5) -0.2017(3) 0.9030(4) 0.0931(16) Uani 1 d .
H21 H 0.1173 -0.1749 0.9514 0.112 Uiso 1 calc R
C22 C 0.1271(5) -0.2531(4) 0.8192(5) 0.1045(19) Uani 1 d .
H22 H 0.0383 -0.2625 0.8110 0.125 Uiso 1 calc R
C23 C 0.2099(6) -0.2907(3) 0.7477(4) 0.1028(18) Uani 1 d .
H23 H 0.1773 -0.3265 0.6912 0.123 Uiso 1 calc R
C24 C 0.3422(5) -0.2770(3) 0.7568(3) 0.0769(13) Uani 1 d .
H24 H 0.3975 -0.3019 0.7045 0.092 Uiso 1 calc R

loop_
_atom_site_aniso_label
_atom_site_aniso_U_11
_atom_site_aniso_U_22
_atom_site_aniso_U_33
_atom_site_aniso_U_23
_atom_site_aniso_U_13
_atom_site_aniso_U_12
O1 0.110(2) 0.046(2) 0.0684(17) 0.0059(14) 0.0070(15) 0.0134(16)
O2 0.081(2) 0.056(2) 0.0812(18) -0.0062(15) -0.0071(15) -0.0059(16)
N1 0.165(4) 0.050(3) 0.053(2) -0.0064(17) 0.001(2) 0.001(3)
N2 0.063(2) 0.044(2) 0.0666(19) 0.0112(16) -0.0066(15) -0.0024(16)
C1 0.131(4) 0.042(3) 0.072(3) -0.002(2) 0.029(3) -0.002(3)
C2 0.191(6) 0.070(4) 0.086(4) 0.004(3) 0.072(5) 0.008(5)
C3 0.167(6) 0.101(6) 0.144(6) 0.002(4) 0.104(5) 0.010(5)
C4 0.101(4) 0.129(6) 0.132(5) 0.013(4) 0.053(4) 0.004(3)
C5 0.083(3) 0.089(4) 0.086(3) 0.009(3) 0.029(3) 0.001(3)
C6 0.089(3) 0.047(3) 0.063(2) 0.003(2) 0.010(2) 0.002(2)
C7 0.073(3) 0.045(3) 0.055(2) 0.0013(18) 0.002(2) 0.005(2)
C8 0.109(4) 0.037(3) 0.056(2) -0.0039(19) -0.008(2) 0.009(2)
C9 0.105(4) 0.070(4) 0.084(3) -0.002(2) -0.037(3) 0.004(3)
C10 0.054(2) 0.044(3) 0.055(2) 0.0036(18) -0.0011(17) -0.0003(19)
C11 0.067(3) 0.051(3) 0.054(2) 0.006(2) 0.008(2) -0.007(2)
C12 0.057(3) 0.065(3) 0.057(2) -0.004(2) 0.0011(18) -0.004(2)
C13 0.070(3) 0.091(4) 0.073(3) -0.008(3) -0.001(2) -0.016(3)
C14 0.066(3) 0.128(5) 0.072(3) 0.004(3) -0.004(2) -0.006(4)
C15 0.067(3) 0.124(5) 0.078(3) 0.019(3) -0.005(2) 0.016(3)
C16 0.071(3) 0.077(4) 0.069(2) 0.013(2) 0.002(2) 0.009(3)
C17 0.049(2) 0.067(3) 0.051(2) 0.010(2) 0.0044(17) 0.001(2)
C18 0.083(3) 0.045(3) 0.085(3) 0.009(2) -0.002(2) -0.002(2)
C19 0.073(3) 0.052(3) 0.048(2) 0.0048(19) -0.005(2) -0.007(2)
C20 0.086(3) 0.082(4) 0.061(2) -0.012(2) 0.012(2) -0.020(3)
C21 0.082(4) 0.107(5) 0.091(3) -0.004(3) 0.022(3) -0.023(3)
C22 0.082(4) 0.139(6) 0.092(4) 0.000(3) -0.009(3) -0.032(4)
C23 0.102(4) 0.121(5) 0.083(3) -0.019(3) -0.026(3) -0.037(4)
C24 0.090(4) 0.078(4) 0.062(2) -0.007(2) -0.009(2) 0.001(3)

loop_
_atom_type_symbol
_atom_type_description
_atom_type_scat_dispersion_real
_atom_type_scat_dispersion_imag
_atom_type_scat_source
C C 0.0033 0.0016 'International Tables Vol C Tables 4.2.6.8 and 6.1.1.4'
H H 0.0000 0.0000 'International Tables Vol C Tables 4.2.6.8 and 6.1.1.4'
N N 0.0061 0.0033 'International Tables Vol C Tables 4.2.6.8 and 6.1.1.4'
O O 0.0106 0.0060 'International Tables Vol C Tables 4.2.6.8 and 6.1.1.4'

loop_
_geom_angle_atom_site_label_1
_geom_angle_atom_site_label_2
_geom_angle_atom_site_label_3
_geom_angle
C11 O2 C12 120.7(3)
C1 N1 H1 124.8
C1 N1 C8 110.4(4)
C8 N1 H1 124.8
C17 N2 C10 117.9(3)
C17 N2 C18 120.0(3)
C18 N2 C10 115.5(3)
N1 C1 C2 129.9(5)
N1 C1 C6 107.6(4)
C2 C1 C6 122.5(5)
C1 C2 H2 120.9
C3 C2 C1 118.1(6)
C3 C2 H2 120.9
C2 C3 H3 119.5
C2 C3 C4 120.9(6)
C4 C3 H3 119.5
C3 C4 H4 119.4
C5 C4 C3 121.3(5)
C5 C4 H4 119.4
C4 C5 H5 120.6
C4 C5 C6 118.9(4)
C6 C5 H5 120.6
C1 C6 C7 106.1(4)
C5 C6 C1 118.3(4)
C5 C6 C7 135.6(4)
C6 C7 C10 127.7(3)
C8 C7 C6 107.9(3)
C8 C7 C10 124.3(4)
N1 C8 C9 120.3(4)
C7 C8 N1 108.0(4)
C7 C8 C9 131.7(4)
C8 C9 H9A 109.5
C8 C9 H9B 109.5
C8 C9 H9C 109.5
H9A C9 H9B 109.5
H9A C9 H9C 109.5
H9B C9 H9C 109.5
N2 C10 C7 116.3(3)
N2 C10 H10 105.2
N2 C10 C11 112.8(3)
C7 C10 H10 105.2
C11 C10 C7 110.9(3)
C11 C10 H10 105.2
O1 C11 O2 117.2(4)
O1 C11 C10 123.5(4)
O2 C11 C10 119.3(3)
C13 C12 O2 115.7(4)
C13 C12 C17 123.7(4)
C17 C12 O2 120.6(4)
C12 C13 H13 120.6
C12 C13 C14 118.9(5)
C14 C13 H13 120.6
C13 C14 H14 120.5
C15 C14 C13 119.1(5)
C15 C14 H14 120.5
C14 C15 H15 119.4
C14 C15 C16 121.2(5)
C16 C15 H15 119.4
C15 C16 H16 119.6
C15 C16 C17 120.8(5)
C17 C16 H16 119.6
N2 C17 C16 124.5(4)
C12 C17 N2 119.0(4)
C12 C17 C16 116.4(4)
N2 C18 H18A 108.9
N2 C18 H18B 108.9
N2 C18 C19 113.3(3)
H18A C18 H18B 107.7
C19 C18 H18A 108.9
C19 C18 H18B 108.9
C20 C19 C18 122.0(4)
C20 C19 C24 118.4(4)
C24 C19 C18 119.5(4)
C19 C20 H20 119.5
C19 C20 C21 120.9(4)
C21 C20 H20 119.5
C20 C21 H21 120.0
C22 C21 C20 119.9(5)
C22 C21 H21 120.0
C21 C22 H22 120.2
C23 C22 C21 119.7(5)
C23 C22 H22 120.2
C22 C23 H23 119.3
C22 C23 C24 121.4(5)
C24 C23 H23 119.3
C19 C24 C23 119.7(4)
C19 C24 H24 120.2
C23 C24 H24 120.2

loop_
_geom_bond_atom_site_label_1
_geom_bond_atom_site_label_2
_geom_bond_distance
O1 C11 1.195(4)
O2 C11 1.360(4)
O2 C12 1.402(5)
N1 H1 0.8600
N1 C1 1.367(5)
N1 C8 1.375(5)
N2 C10 1.464(4)
N2 C17 1.391(4)
N2 C18 1.449(4)
C1 C2 1.390(6)
C1 C6 1.406(5)
C2 H2 0.9300
C2 C3 1.346(7)
C3 H3 0.9300
C3 C4 1.406(8)
C4 H4 0.9300
C4 C5 1.377(5)
C5 H5 0.9300
C5 C6 1.390(5)
C6 C7 1.442(5)
C7 C8 1.369(5)
C7 C10 1.505(4)
C8 C9 1.501(5)
C9 H9A 0.9600
C9 H9B 0.9600
C9 H9C 0.9600
C10 H10 0.9800
C10 C11 1.500(5)
C12 C13 1.368(5)
C12 C17 1.380(5)
C13 H13 0.9300
C13 C14 1.388(6)
C14 H14 0.9300
C14 C15 1.369(6)
C15 H15 0.9300
C15 C16 1.383(5)
C16 H16 0.9300
C16 C17 1.394(5)
C18 H18A 0.9700
C18 H18B 0.9700
C18 C19 1.507(5)
C19 C20 1.373(5)
C19 C24 1.373(5)
C20 H20 0.9300
C20 C21 1.386(5)
C21 H21 0.9300
C21 C22 1.354(6)
C22 H22 0.9300
C22 C23 1.348(6)
C23 H23 0.9300
C23 C24 1.384(6)
C24 H24 0.9300

loop_
_geom_torsion_atom_site_label_1
_geom_torsion_atom_site_label_2
_geom_torsion_atom_site_label_3
_geom_torsion_atom_site_label_4
_geom_torsion
O2 C12 C13 C14 179.2(3)
O2 C12 C17 N2 -1.8(5)
O2 C12 C17 C16 -179.6(3)
N1 C1 C2 C3 179.7(5)
N1 C1 C6 C5 179.8(4)
N1 C1 C6 C7 0.0(4)
N2 C10 C11 O1 -161.2(3)
N2 C10 C11 O2 19.2(4)
N2 C18 C19 C20 -38.3(5)
N2 C18 C19 C24 144.9(4)
C1 N1 C8 C7 0.0(4)
C1 N1 C8 C9 -179.5(4)
C1 C2 C3 C4 -0.2(10)
C1 C6 C7 C8 0.0(4)
C1 C6 C7 C10 -175.7(3)
C2 C1 C6 C5 -0.9(6)
C2 C1 C6 C7 179.3(4)
C2 C3 C4 C5 0.2(9)
C3 C4 C5 C6 -0.5(7)
C4 C5 C6 C1 0.8(6)
C4 C5 C6 C7 -179.4(5)
C5 C6 C7 C8 -179.8(5)
C5 C6 C7 C10 4.5(8)
C6 C1 C2 C3 0.5(8)
C6 C7 C8 N1 0.0(4)
C6 C7 C8 C9 179.4(4)
C6 C7 C10 N2 -61.4(5)
C6 C7 C10 C11 69.3(5)
C7 C10 C11 O1 66.2(5)
C7 C10 C11 O2 -113.3(3)
C8 N1 C1 C2 -179.2(5)
C8 N1 C1 C6 0.0(5)
C8 C7 C10 N2 123.5(4)
C8 C7 C10 C11 -105.7(4)
C10 N2 C17 C12 27.8(5)
C10 N2 C17 C16 -154.6(3)
C10 N2 C18 C19 -58.1(4)
C10 C7 C8 N1 175.9(3)
C10 C7 C8 C9 -4.7(6)
C11 O2 C12 C13 165.5(3)
C11 O2 C12 C17 -15.0(5)
C12 O2 C11 O1 -174.6(3)
C12 O2 C11 C10 5.0(5)
C12 C13 C14 C15 0.3(6)
C13 C12 C17 N2 177.7(3)
C13 C12 C17 C16 -0.1(5)
C13 C14 C15 C16 0.2(7)
C14 C15 C16 C17 -0.6(6)
C15 C16 C17 N2 -177.1(3)
C15 C16 C17 C12 0.6(5)
C17 N2 C10 C7 94.3(4)
C17 N2 C10 C11 -35.5(4)
C17 N2 C18 C19 150.8(3)
C17 C12 C13 C14 -0.3(6)
C18 N2 C10 C7 -57.4(4)
C18 N2 C10 C11 172.8(3)
C18 N2 C17 C12 178.2(3)
C18 N2 C17 C16 -4.3(5)
C18 C19 C20 C21 -177.5(4)
C18 C19 C24 C23 175.3(4)
C19 C20 C21 C22 2.1(7)
C20 C19 C24 C23 -1.7(6)
C20 C21 C22 C23 -1.3(8)
C21 C22 C23 C24 -1.0(8)
C22 C23 C24 C19 2.5(8)
C24 C19 C20 C21 -0.6(6)
